data_4507506
loop_
_publ_author_name
'Gelbrich, Thomas'
'Braun, Doris E.'
'Ellern, Arkady'
'Griesser, Ulrich J.'

_publ_section_title
;
 Four Polymorphs of Methyl Paraben: Structural Relationships and Relative
 Energy Differences.
;
_journal_issue 3
_journal_name_full 'Crystal growth &amp; design'
_journal_page_first 1206
_journal_page_last 1217
_journal_paper_doi 10.1021/cg301639r
_journal_volume 13
_journal_year 2013
_chemical_formula_moiety 'C8 H8 O3'
_chemical_formula_sum 'C8 H8 O3'
_chemical_formula_weight 152.14
_chemical_melting_point 385
_chemical_name_common 'methyl paraben'
_chemical_name_systematic
; 
methyl 4-hydroxybenzoate
;
_space_group_IT_number 14
_symmetry_cell_setting monoclinic
_symmetry_space_group_name_Hall '-P 2ybc'
_symmetry_space_group_name_H-M 'P 1 21/c 1'
_atom_sites_solution_hydrogens geom
_atom_sites_solution_primary direct
_atom_sites_solution_secondary difmap
_audit_creation_method SHELXL-97
_cell_angle_alpha 90.00
_cell_angle_beta 96.526(9)
_cell_angle_gamma 90.00
_cell_formula_units_Z 4
_cell_length_a 5.9845(6)
_cell_length_b 8.3384(6)
_cell_length_c 14.4209(12)
_cell_measurement_reflns_used 774
_cell_measurement_temperature 173(2)
_cell_measurement_theta_max 29.1549
_cell_measurement_theta_min 3.4196
_cell_volume 714.96(11)
_computing_cell_refinement
;
CrysAlisPro, Oxford Diffraction Ltd.,
Version 1.171.33.55 (release 05-01-2010 CrysAlis171 .NET)
(compiled Jan  5 2010,16:28:46)
;
_computing_data_collection
;
CrysAlisPro, Oxford Diffraction Ltd.,
Version 1.171.33.55 (release 05-01-2010 CrysAlis171 .NET)
(compiled Jan  5 2010,16:28:46)
;
_computing_data_reduction
;
CrysAlisPro, Oxford Diffraction Ltd.,
Version 1.171.33.55 (release 05-01-2010 CrysAlis171 .NET)
(compiled Jan  5 2010,16:28:46)
;
_computing_structure_refinement 'SHELXL-97 (Sheldrick, 2008)'
_computing_structure_solution 'SHELXS-97 (Sheldrick, 2008)'
_diffrn_ambient_temperature 173(2)
_diffrn_detector_area_resol_mean 10.3575
_diffrn_measured_fraction_theta_full 0.997
_diffrn_measured_fraction_theta_max 0.997
_diffrn_measurement_device_type 'Xcalibur, Ruby, Gemini ultra'
_diffrn_radiation_monochromator graphite
_diffrn_radiation_source 'Enhance (Mo) X-ray Source'
_diffrn_radiation_type MoK\a
_diffrn_radiation_wavelength 0.71073
_diffrn_reflns_av_R_equivalents 0.0421
_diffrn_reflns_av_sigmaI/netI 0.0493
_diffrn_reflns_limit_h_max 7
_diffrn_reflns_limit_h_min -6
_diffrn_reflns_limit_k_max 9
_diffrn_reflns_limit_k_min -10
_diffrn_reflns_limit_l_max 14
_diffrn_reflns_limit_l_min -17
_diffrn_reflns_number 2914
_diffrn_reflns_theta_full 25.00
_diffrn_reflns_theta_max 25.50
_diffrn_reflns_theta_min 3.43
_exptl_absorpt_coefficient_mu 0.109
_exptl_absorpt_correction_T_max 1.00000
_exptl_absorpt_correction_T_min 0.85372
_exptl_absorpt_correction_type multi-scan
_exptl_absorpt_process_details
;
CrysAlisPro, Oxford Diffraction Ltd.,
Version 1.171.34.44 (release 25-10-2010 CrysAlis171 .NET)
(compiled Oct 25 2010,18:11:34)
Empirical absorption correction using spherical harmonics,
 implemented in SCALE3 ABSPACK scaling algorithm.
;
_exptl_crystal_colour colourless
_exptl_crystal_density_diffrn 1.413
_exptl_crystal_density_method 'not measured'
_exptl_crystal_description prism
_exptl_crystal_F_000 320
_exptl_crystal_size_max 0.20
_exptl_crystal_size_mid 0.10
_exptl_crystal_size_min 0.07
_refine_diff_density_max 0.210
_refine_diff_density_min -0.206
_refine_diff_density_rms 0.046
_refine_ls_extinction_method none
_refine_ls_goodness_of_fit_ref 0.982
_refine_ls_hydrogen_treatment mixed
_refine_ls_matrix_type full
_refine_ls_number_parameters 112
_refine_ls_number_reflns 1331
_refine_ls_number_restraints 0
_refine_ls_restrained_S_all 0.982
_refine_ls_R_factor_all 0.0786
_refine_ls_R_factor_gt 0.0489
_refine_ls_shift/su_max 0.000
_refine_ls_shift/su_mean 0.000
_refine_ls_structure_factor_coef Fsqd
_refine_ls_weighting_details 'calc w=1/[\s^2^(Fo^2^)+(0.0535P)^2^+0.0000P] where P=(Fo^2^+2Fc^2^)/3'
_refine_ls_weighting_scheme calc
_refine_ls_wR_factor_gt 0.1052
_refine_ls_wR_factor_ref 0.1187
_reflns_number_gt 906
_reflns_number_total 1331
_reflns_threshold_expression >2sigma(I)
_cod_data_source_file cg301639r_si_001.cif
_cod_data_source_block I-112
_cod_original_sg_symbol_H-M P21/c
_cod_database_code 4507506

loop_
_symmetry_equiv_pos_as_xyz
'x, y, z'
'-x, y+1/2, -z+1/2'
'-x, -y, -z'
'x, -y-1/2, z-1/2'

loop_
_atom_site_label
_atom_site_type_symbol
_atom_site_fract_x
_atom_site_fract_y
_atom_site_fract_z
_atom_site_U_iso_or_equiv
_atom_site_adp_type
_atom_site_occupancy
_atom_site_symmetry_multiplicity
_atom_site_calc_flag
_atom_site_refinement_flags
O1 O 0.5382(3) 0.19644(17) 0.12340(11) 0.0410(5) Uani 1 1 d .
O2 O 0.2115(2) 0.31823(16) 0.07692(9) 0.0371(4) Uani 1 1 d .
O3 O 0.7858(3) 0.93320(18) 0.18431(10) 0.0375(4) Uani 1 1 d .
H3O H 0.695(4) 1.005(3) 0.1681(17) 0.058(9) Uiso 1 1 d .
C1 C 0.5168(3) 0.4819(2) 0.12895(12) 0.0270(5) Uani 1 1 d .
C2 C 0.7376(3) 0.5025(2) 0.16797(14) 0.0315(6) Uani 1 1 d .
H2 H 0.8301 0.4113 0.1823 0.039(6) Uiso 1 1 calc R
C3 C 0.8242(4) 0.6533(3) 0.18616(13) 0.0318(5) Uani 1 1 d .
H3 H 0.9756 0.6658 0.2131 0.035(6) Uiso 1 1 calc R
C4 C 0.6909(3) 0.7866(2) 0.16528(13) 0.0280(5) Uani 1 1 d .
C5 C 0.4698(4) 0.7684(2) 0.12646(14) 0.0311(5) Uani 1 1 d .
H5 H 0.3774 0.8599 0.1127 0.037(6) Uiso 1 1 calc R
C6 C 0.3847(3) 0.6170(2) 0.10799(13) 0.0309(5) Uani 1 1 d .
H6 H 0.2336 0.6047 0.0806 0.031(5) Uiso 1 1 calc R
C7 C 0.4287(4) 0.3189(2) 0.10995(13) 0.0296(5) Uani 1 1 d .
C8 C 0.1111(4) 0.1637(3) 0.05687(16) 0.0415(6) Uani 1 1 d .
H8A H 0.1859 0.1108 0.0081 0.047(7) Uiso 1 1 calc R
H8B H -0.0491 0.1771 0.0353 0.082(9) Uiso 1 1 calc R
H8C H 0.1280 0.0979 0.1135 0.048(7) Uiso 1 1 calc R

loop_
_atom_site_aniso_label
_atom_site_aniso_U_11
_atom_site_aniso_U_22
_atom_site_aniso_U_33
_atom_site_aniso_U_23
_atom_site_aniso_U_13
_atom_site_aniso_U_12
O1 0.0463(10) 0.0237(8) 0.0534(9) 0.0030(7) 0.0069(8) 0.0050(7)
O2 0.0382(10) 0.0248(8) 0.0473(9) -0.0014(7) 0.0006(7) -0.0055(6)
O3 0.0371(10) 0.0239(9) 0.0504(10) -0.0006(7) 0.0001(7) -0.0014(7)
C1 0.0311(12) 0.0247(11) 0.0258(10) 0.0030(9) 0.0053(9) 0.0005(9)
C2 0.0324(13) 0.0252(12) 0.0373(11) 0.0024(9) 0.0048(10) 0.0075(9)
C3 0.0293(13) 0.0312(12) 0.0346(11) 0.0022(10) 0.0014(10) 0.0020(9)
C4 0.0324(13) 0.0249(12) 0.0267(10) 0.0004(9) 0.0043(9) -0.0018(9)
C5 0.0311(13) 0.0246(12) 0.0374(11) 0.0013(9) 0.0025(10) 0.0041(9)
C6 0.0273(12) 0.0277(12) 0.0376(12) 0.0009(9) 0.0034(10) 0.0008(9)
C7 0.0352(13) 0.0278(12) 0.0261(10) 0.0025(9) 0.0053(9) 0.0002(10)
C8 0.0500(16) 0.0274(13) 0.0465(13) -0.0034(11) 0.0024(12) -0.0126(11)

loop_
_atom_type_symbol
_atom_type_description
_atom_type_scat_dispersion_real
_atom_type_scat_dispersion_imag
_atom_type_scat_source
C C 0.0033 0.0016 'International Tables Vol C Tables 4.2.6.8 and 6.1.1.4'
H H 0.0000 0.0000 'International Tables Vol C Tables 4.2.6.8 and 6.1.1.4'
O O 0.0106 0.0060 'International Tables Vol C Tables 4.2.6.8 and 6.1.1.4'

loop_
_geom_angle_atom_site_label_1
_geom_angle_atom_site_label_2
_geom_angle_atom_site_label_3
_geom_angle
C7 O2 C8 116.38(17)
C2 C1 C6 118.66(18)
C2 C1 C7 119.66(17)
C6 C1 C7 121.68(18)
C3 C2 C1 120.86(18)
C2 C3 C4 119.9(2)
O3 C4 C3 117.46(19)
O3 C4 C5 122.48(17)
C3 C4 C5 120.07(18)
C6 C5 C4 119.66(18)
C5 C6 C1 120.84(19)
O1 C7 O2 122.62(19)
O1 C7 C1 124.76(19)
O2 C7 C1 112.61(17)

loop_
_geom_bond_atom_site_label_1
_geom_bond_atom_site_label_2
_geom_bond_distance
O1 C7 1.217(2)
O2 C7 1.333(2)
O2 C8 1.437(2)
O3 C4 1.362(2)
C1 C2 1.387(3)
C1 C6 1.390(3)
C1 C7 1.472(3)
C2 C3 1.373(3)
C3 C4 1.382(3)
C4 C5 1.386(3)
C5 C6 1.376(3)

loop_
_geom_hbond_atom_site_label_D
_geom_hbond_atom_site_label_H
_geom_hbond_atom_site_label_A
_geom_hbond_distance_DH
_geom_hbond_distance_HA
_geom_hbond_distance_DA
_geom_hbond_angle_DHA
_geom_hbond_site_symmetry_A
O3 H3O O1 0.82(2) 1.93(2) 2.737(2) 168(3) 1_565

loop_
_cod_related_entry_id
_cod_related_entry_database
_cod_related_entry_code
1 ChemSpider 7176
